data_1529230
loop_
_publ_author_name
'Golovnev, Nicolay'
'Molokeev, Maxim'

_publ_section_title
;
 Crystal structure of polymer hexaaqua-hexakis(2-thiobarbiturato)
 dieuropium(III)
;
_journal_issue 9
_journal_name_full 'Russian Journal of Coordination Chemistry'
_journal_page_first 648
_journal_paper_doi 10.1134/S1070328414090036
_journal_volume 40
_journal_year 2014
_chemical_formula_moiety 'C12 H15 Eu N6 O9 S3'
_chemical_formula_sum 'C12 H15 Eu N6 O9 S3'
_chemical_formula_weight 635.44
_chemical_name_systematic
; 
[tetrakis(mu~2~-thiobarbiturato-O,O')-bis(thiobarbiturato-O)-hexaaqua-dieuropium]
;
_space_group_IT_number 13
_symmetry_cell_setting monoclinic
_symmetry_space_group_name_Hall '-P 2yac'
_symmetry_space_group_name_H-M 'P 1 2/n 1'
_atom_sites_solution_hydrogens geom
_atom_sites_solution_primary direct
_atom_sites_solution_secondary difmap
_audit_creation_method SHELXL-97
_cell_angle_alpha 90.00
_cell_angle_beta 110.0030(10)
_cell_angle_gamma 90.00
_cell_formula_units_Z 4
_cell_length_a 14.1033(4)
_cell_length_b 10.0988(4)
_cell_length_c 15.4061(5)
_cell_measurement_reflns_used 6291
_cell_measurement_temperature 296(2)
_cell_measurement_theta_max 34.89
_cell_measurement_theta_min 2.41
_cell_volume 2061.87(12)
_computing_cell_refinement 'Bruker SMART'
_computing_data_collection 'Bruker SMART'
_computing_data_reduction 'Bruker SAINT'
_computing_molecular_graphics 'Bruker SHELXTL'
_computing_publication_material 'Bruker SHELXTL'
_computing_structure_refinement 'Bruker SHELXTL'
_computing_structure_solution 'Bruker SHELXTL'
_diffrn_ambient_temperature 296(2)
_diffrn_measured_fraction_theta_full 0.999
_diffrn_measured_fraction_theta_max 0.988
_diffrn_measurement_device_type 'Bruker X8 Apex CCD area detector'
_diffrn_measurement_method 'phi scan'
_diffrn_radiation_monochromator graphite
_diffrn_radiation_source 'fine-focus sealed tube'
_diffrn_radiation_type MoK\a
_diffrn_radiation_wavelength 0.71073
_diffrn_reflns_av_R_equivalents 0.0481
_diffrn_reflns_av_sigmaI/netI 0.0615
_diffrn_reflns_limit_h_max 23
_diffrn_reflns_limit_h_min -12
_diffrn_reflns_limit_k_max 16
_diffrn_reflns_limit_k_min -15
_diffrn_reflns_limit_l_max 16
_diffrn_reflns_limit_l_min -25
_diffrn_reflns_number 24629
_diffrn_reflns_theta_full 25.00
_diffrn_reflns_theta_max 35.66
_diffrn_reflns_theta_min 2.02
_exptl_absorpt_coefficient_mu 3.405
_exptl_absorpt_correction_T_max 0.4972
_exptl_absorpt_correction_T_min 0.4178
_exptl_absorpt_correction_type multi-scan
_exptl_absorpt_process_details 'SADABS-2004/1. Bruker AXS Inc., Madison, Wisconsin, USA, 2004'
_exptl_crystal_colour yellow
_exptl_crystal_density_diffrn 2.047
_exptl_crystal_density_method 'not measured'
_exptl_crystal_description block
_exptl_crystal_F_000 1248
_exptl_crystal_size_max 0.35
_exptl_crystal_size_mid 0.10
_exptl_crystal_size_min 0.08
_refine_diff_density_max 1.413
_refine_diff_density_min -1.902
_refine_diff_density_rms 0.163
_refine_ls_extinction_method none
_refine_ls_goodness_of_fit_ref 1.004
_refine_ls_hydrogen_treatment mixed
_refine_ls_matrix_type full
_refine_ls_number_parameters 299
_refine_ls_number_reflns 9426
_refine_ls_number_restraints 6
_refine_ls_restrained_S_all 1.004
_refine_ls_R_factor_all 0.0609
_refine_ls_R_factor_gt 0.0373
_refine_ls_shift/su_max 0.001
_refine_ls_shift/su_mean 0.000
_refine_ls_structure_factor_coef Fsqd
_refine_ls_weighting_details 'calc w=1/[\s^2^(Fo^2^)+(0.0274P)^2^+1.3193P] where P=(Fo^2^+2Fc^2^)/3'
_refine_ls_weighting_scheme calc
_refine_ls_wR_factor_gt 0.0775
_refine_ls_wR_factor_ref 0.0880
_reflns_number_gt 6870
_reflns_number_total 9426
_reflns_threshold_expression >2sigma(I)
_cod_data_source_file EuHTBA3H2O3.cif
_cod_data_source_block z
_cod_original_sg_symbol_Hall
;
-P 2yac
;
_cod_original_sg_symbol_H-M P2/n
_cod_database_code 1529230
_cod_database_fobs_code 1529230

loop_
_symmetry_equiv_pos_as_xyz
'x, y, z'
'-x+1/2, y, -z+1/2'
'-x, -y, -z'
'x-1/2, -y, z-1/2'

loop_
_atom_site_label
_atom_site_type_symbol
_atom_site_fract_x
_atom_site_fract_y
_atom_site_fract_z
_atom_site_U_iso_or_equiv
_atom_site_adp_type
_atom_site_occupancy
_atom_site_symmetry_multiplicity
_atom_site_calc_flag
_atom_site_refinement_flags
_atom_site_disorder_assembly
_atom_site_disorder_group
Eu1 Eu 0.7500 0.142602(17) 0.2500 0.01586(5) Uani 1 2 d S . .
Eu2 Eu 0.2500 -0.339721(18) 0.2500 0.01996(5) Uani 1 2 d S . .
O1W O 0.75313(17) 0.2758(2) 0.38733(17) 0.0284(5) Uani 1 1 d D . .
H11W H 0.721(3) 0.3592(19) 0.370(3) 0.034 Uiso 1 1 d D . .
H12W H 0.8181(13) 0.283(4) 0.4326(18) 0.034 Uiso 1 1 d D . .
O2W O 0.4101(2) -0.4149(3) 0.3582(2) 0.0468(7) Uani 1 1 d D . .
H21W H 0.446(3) -0.367(4) 0.4132(18) 0.056 Uiso 1 1 d D . .
H22W H 0.423(3) -0.5028(19) 0.383(3) 0.056 Uiso 1 1 d D . .
O3W O 0.1758(2) -0.2649(3) 0.3618(2) 0.0497(8) Uani 1 1 d D . .
H31W H 0.151(3) -0.325(3) 0.397(3) 0.060 Uiso 1 1 d D . .
H32W H 0.180(4) -0.1711(13) 0.372(3) 0.060 Uiso 1 1 d D . .
S1 S 1.20709(6) 0.03459(8) 0.44165(6) 0.02938(17) Uani 1 1 d . . .
N1A N 1.04157(18) 0.1766(2) 0.35503(18) 0.0219(5) Uani 1 1 d . . .
H1A H 1.0081 0.1092 0.3627 0.026 Uiso 1 1 calc R . .
C2A C 1.1434(2) 0.1679(3) 0.3868(2) 0.0210(5) Uani 1 1 d . . .
N3A N 1.19168(19) 0.2768(2) 0.3732(2) 0.0273(6) Uani 1 1 d . . .
H3A H 1.2565 0.2744 0.3930 0.033 Uiso 1 1 calc R . .
C4A C 1.1462(2) 0.3925(3) 0.3301(2) 0.0257(6) Uani 1 1 d . . .
O1A O 1.20506(18) 0.4811(2) 0.3226(2) 0.0401(6) Uani 1 1 d . . .
C5A C 1.0415(2) 0.3956(3) 0.2996(2) 0.0263(6) Uani 1 1 d . . .
H5A H 1.0075 0.4716 0.2713 0.032 Uiso 1 1 calc R . .
C6A C 0.9870(2) 0.2867(3) 0.3108(2) 0.0205(5) Uani 1 1 d . . .
O2A O 0.89233(15) 0.2772(2) 0.28441(17) 0.0286(5) Uani 1 1 d . . .
S2 S 0.44692(6) 0.28355(8) 0.44858(7) 0.03328(19) Uani 1 1 d . . .
N1B N 0.55738(18) 0.1243(2) 0.38179(19) 0.0233(5) Uani 1 1 d . . .
H1B H 0.6021 0.1859 0.3961 0.028 Uiso 1 1 calc R . .
C2B C 0.4724(2) 0.1439(3) 0.4017(2) 0.0217(6) Uani 1 1 d . . .
N3B N 0.40644(18) 0.0424(2) 0.3801(2) 0.0265(6) Uani 1 1 d . . .
H3B H 0.3519 0.0514 0.3927 0.032 Uiso 1 1 calc R . .
C4B C 0.4192(2) -0.0758(3) 0.3390(2) 0.0268(6) Uani 1 1 d . . .
O1B O 0.34805(19) -0.1581(2) 0.3245(2) 0.0397(7) Uani 1 1 d . . .
C5B C 0.5063(2) -0.0904(3) 0.3178(2) 0.0272(7) Uani 1 1 d . . .
H5B H 0.5171 -0.1673 0.2893 0.033 Uiso 1 1 calc R . .
C6B C 0.5777(2) 0.0102(3) 0.3394(2) 0.0219(6) Uani 1 1 d . . .
O2B O 0.65978(16) 0.0100(2) 0.32380(17) 0.0285(5) Uani 1 1 d . . .
S3 S 0.69946(7) -0.40696(9) 0.36926(9) 0.0500(3) Uani 1 1 d . . .
N1C N 0.80457(18) -0.1915(2) 0.36705(19) 0.0253(5) Uani 1 1 d . . .
H1C H 0.7465 -0.1570 0.3384 0.030 Uiso 1 1 calc R . .
C2C C 0.8069(2) -0.3220(3) 0.3895(2) 0.0268(6) Uani 1 1 d . . .
N3C N 0.90002(18) -0.3739(2) 0.4300(2) 0.0259(5) Uani 1 1 d . . .
H3C H 0.9042 -0.4566 0.4442 0.031 Uiso 1 1 calc R . .
C4C C 0.9894(2) -0.3028(3) 0.4502(2) 0.0226(6) Uani 1 1 d . . .
O1C O 1.07068(16) -0.3659(2) 0.48508(18) 0.0323(5) Uani 1 1 d . . .
C5C C 0.9813(2) -0.1680(3) 0.4297(2) 0.0236(6) Uani 1 1 d . . .
H5C H 1.0394 -0.1165 0.4453 0.028 Uiso 1 1 calc R . .
C6C C 0.8884(2) -0.1095(3) 0.3867(2) 0.0199(5) Uani 1 1 d . . .
O2C O 0.87418(15) 0.01141(19) 0.36390(16) 0.0253(5) Uani 1 1 d . . .

loop_
_atom_site_aniso_label
_atom_site_aniso_U_11
_atom_site_aniso_U_22
_atom_site_aniso_U_33
_atom_site_aniso_U_23
_atom_site_aniso_U_13
_atom_site_aniso_U_12
Eu1 0.00975(8) 0.01101(8) 0.02709(11) 0.000 0.00665(7) 0.000
Eu2 0.01491(9) 0.01051(8) 0.03642(13) 0.000 0.01130(8) 0.000
O1W 0.0245(11) 0.0221(10) 0.0341(13) -0.0046(9) 0.0041(9) -0.0010(9)
O2W 0.0376(15) 0.0286(13) 0.0544(19) -0.0035(12) -0.0096(13) -0.0004(11)
O3W 0.074(2) 0.0290(13) 0.069(2) -0.0042(13) 0.0547(18) -0.0064(14)
S1 0.0224(4) 0.0213(3) 0.0463(5) 0.0096(3) 0.0142(3) 0.0032(3)
N1A 0.0158(11) 0.0163(10) 0.0333(14) 0.0034(9) 0.0082(10) -0.0037(8)
C2A 0.0198(13) 0.0176(12) 0.0286(16) 0.0019(10) 0.0123(12) -0.0026(9)
N3A 0.0163(11) 0.0204(12) 0.0443(17) 0.0076(11) 0.0090(11) -0.0028(9)
C4A 0.0249(14) 0.0176(12) 0.0342(18) 0.0035(11) 0.0095(13) -0.0063(11)
O1A 0.0267(12) 0.0247(12) 0.0667(18) 0.0150(12) 0.0133(12) -0.0100(9)
C5A 0.0207(14) 0.0168(12) 0.0389(18) 0.0060(12) 0.0073(13) -0.0041(10)
C6A 0.0162(12) 0.0173(12) 0.0263(15) 0.0016(10) 0.0053(11) -0.0032(9)
O2A 0.0154(10) 0.0210(10) 0.0448(14) 0.0058(9) 0.0043(9) -0.0029(8)
S2 0.0264(4) 0.0245(4) 0.0459(5) -0.0134(3) 0.0084(4) -0.0008(3)
N1B 0.0172(11) 0.0187(11) 0.0347(15) -0.0023(10) 0.0097(10) -0.0044(9)
C2B 0.0179(13) 0.0182(12) 0.0284(16) -0.0012(11) 0.0069(11) -0.0004(10)
N3B 0.0179(11) 0.0195(11) 0.0462(17) -0.0065(11) 0.0164(11) -0.0042(9)
C4B 0.0224(14) 0.0183(13) 0.0412(19) -0.0052(12) 0.0129(13) -0.0071(11)
O1B 0.0315(13) 0.0223(11) 0.073(2) -0.0139(11) 0.0281(14) -0.0149(9)
C5B 0.0279(15) 0.0159(12) 0.0429(19) -0.0051(12) 0.0187(14) -0.0042(11)
C6B 0.0196(13) 0.0180(12) 0.0290(16) 0.0049(11) 0.0094(12) 0.0022(10)
O2B 0.0210(10) 0.0231(10) 0.0472(15) 0.0052(10) 0.0192(10) 0.0005(8)
S3 0.0220(4) 0.0207(4) 0.1007(9) 0.0048(5) 0.0128(5) -0.0047(3)
N1C 0.0171(11) 0.0157(10) 0.0403(16) 0.0055(10) 0.0064(11) 0.0014(9)
C2C 0.0213(14) 0.0166(12) 0.0419(19) 0.0010(12) 0.0101(13) -0.0022(10)
N3C 0.0185(11) 0.0136(10) 0.0421(16) 0.0066(10) 0.0056(11) 0.0003(9)
C4C 0.0182(13) 0.0182(12) 0.0282(16) 0.0031(11) 0.0038(11) 0.0001(10)
O1C 0.0196(11) 0.0189(10) 0.0507(16) 0.0077(10) 0.0019(10) 0.0016(8)
C5C 0.0183(13) 0.0162(12) 0.0345(17) 0.0053(11) 0.0067(12) -0.0006(10)
C6C 0.0202(13) 0.0154(11) 0.0255(15) 0.0023(10) 0.0094(11) -0.0011(9)
O2C 0.0211(10) 0.0147(9) 0.0397(13) 0.0094(8) 0.0098(9) 0.0028(7)

loop_
_atom_type_symbol
_atom_type_description
_atom_type_scat_dispersion_real
_atom_type_scat_dispersion_imag
_atom_type_scat_source
C C 0.0033 0.0016 'International Tables Vol C Tables 4.2.6.8 and 6.1.1.4'
H H 0.0000 0.0000 'International Tables Vol C Tables 4.2.6.8 and 6.1.1.4'
N N 0.0061 0.0033 'International Tables Vol C Tables 4.2.6.8 and 6.1.1.4'
O O 0.0106 0.0060 'International Tables Vol C Tables 4.2.6.8 and 6.1.1.4'
S S 0.1246 0.1234 'International Tables Vol C Tables 4.2.6.8 and 6.1.1.4'
Eu Eu -0.1578 3.6682 'International Tables Vol C Tables 4.2.6.8 and 6.1.1.4'

loop_
_geom_angle_atom_site_label_1
_geom_angle_atom_site_label_2
_geom_angle_atom_site_label_3
_geom_angle
_geom_angle_site_symmetry_1
_geom_angle_site_symmetry_3
O2A Eu1 O2A 108.61(10) 2_655 .
O2A Eu1 O2B 82.97(8) 2_655 .
O2A Eu1 O2B 141.00(8) . .
O2A Eu1 O2B 141.00(8) 2_655 2_655
O2A Eu1 O2B 82.96(8) . 2_655
O2B Eu1 O2B 111.74(10) . 2_655
O2A Eu1 O2C 78.47(7) 2_655 2_655
O2A Eu1 O2C 147.34(8) . 2_655
O2B Eu1 O2C 70.43(8) . 2_655
O2B Eu1 O2C 73.59(7) 2_655 2_655
O2A Eu1 O2C 147.34(8) 2_655 .
O2A Eu1 O2C 78.47(7) . .
O2B Eu1 O2C 73.59(7) . .
O2B Eu1 O2C 70.43(8) 2_655 .
O2C Eu1 O2C 113.24(10) 2_655 .
O2A Eu1 O1W 69.04(8) 2_655 .
O2A Eu1 O1W 74.24(8) . .
O2B Eu1 O1W 75.89(8) . .
O2B Eu1 O1W 148.10(8) 2_655 .
O2C Eu1 O1W 135.41(7) 2_655 .
O2C Eu1 O1W 83.18(8) . .
O2A Eu1 O1W 74.24(8) 2_655 2_655
O2A Eu1 O1W 69.04(8) . 2_655
O2B Eu1 O1W 148.10(8) . 2_655
O2B Eu1 O1W 75.88(8) 2_655 2_655
O2C Eu1 O1W 83.18(8) 2_655 2_655
O2C Eu1 O1W 135.41(7) . 2_655
O1W Eu1 O1W 114.73(11) . 2_655
O1A Eu2 O1A 77.91(14) 2_645 1_445
O1A Eu2 O1B 125.76(10) 2_645 2
O1A Eu2 O1B 129.14(8) 1_445 2
O1A Eu2 O1B 129.13(8) 2_645 .
O1A Eu2 O1B 125.76(10) 1_445 .
O1B Eu2 O1B 77.20(14) 2 .
O1A Eu2 O3W 147.11(9) 2_645 .
O1A Eu2 O3W 69.23(9) 1_445 .
O1B Eu2 O3W 77.20(10) 2 .
O1B Eu2 O3W 74.57(9) . .
O1A Eu2 O3W 69.23(9) 2_645 2
O1A Eu2 O3W 147.11(9) 1_445 2
O1B Eu2 O3W 74.57(9) 2 2
O1B Eu2 O3W 77.20(10) . 2
O3W Eu2 O3W 143.65(13) . 2
O1A Eu2 O2W 76.61(9) 2_645 2
O1A Eu2 O2W 75.19(9) 1_445 2
O1B Eu2 O2W 69.77(9) 2 2
O1B Eu2 O2W 146.66(9) . 2
O3W Eu2 O2W 93.42(11) . 2
O3W Eu2 O2W 97.80(11) 2 2
O1A Eu2 O2W 75.19(9) 2_645 .
O1A Eu2 O2W 76.61(9) 1_445 .
O1B Eu2 O2W 146.66(9) 2 .
O1B Eu2 O2W 69.77(9) . .
O3W Eu2 O2W 97.80(11) . .
O3W Eu2 O2W 93.42(11) 2 .
O2W Eu2 O2W 143.49(13) 2 .
Eu1 O1W H11W 112(2) . .
Eu1 O1W H12W 114(2) . .
H11W O1W H12W 113(3) . .
Eu2 O2W H21W 123(3) . .
Eu2 O2W H22W 125(3) . .
H21W O2W H22W 98(4) . .
Eu2 O3W H31W 122(3) . .
Eu2 O3W H32W 114(3) . .
H31W O3W H32W 123(4) . .
C2A N1A C6A 124.9(2) . .
C2A N1A H1A 117.6 . .
C6A N1A H1A 117.6 . .
N3A C2A N1A 114.9(3) . .
N3A C2A S1 121.4(2) . .
N1A C2A S1 123.7(2) . .
C2A N3A C4A 125.9(3) . .
C2A N3A H3A 117.1 . .
C4A N3A H3A 117.1 . .
O1A C4A N3A 115.6(3) . .
O1A C4A C5A 127.9(3) . .
N3A C4A C5A 116.5(2) . .
C4A O1A Eu2 153.9(2) . 1_665
C6A C5A C4A 120.7(3) . .
C6A C5A H5A 119.7 . .
C4A C5A H5A 119.7 . .
O2A C6A C5A 126.3(3) . .
O2A C6A N1A 116.5(2) . .
C5A C6A N1A 117.2(3) . .
C6A O2A Eu1 148.57(19) . .
C2B N1B C6B 124.5(2) . .
C2B N1B H1B 117.8 . .
C6B N1B H1B 117.8 . .
N3B C2B N1B 115.1(2) . .
N3B C2B S2 121.0(2) . .
N1B C2B S2 124.0(2) . .
C2B N3B C4B 125.4(2) . .
C2B N3B H3B 117.3 . .
C4B N3B H3B 117.3 . .
O1B C4B C5B 127.2(3) . .
O1B C4B N3B 115.3(3) . .
C5B C4B N3B 117.5(3) . .
C4B O1B Eu2 154.2(2) . .
C4B C5B C6B 119.7(3) . .
C4B C5B H5B 120.1 . .
C6B C5B H5B 120.1 . .
O2B C6B C5B 126.3(3) . .
O2B C6B N1B 115.9(3) . .
C5B C6B N1B 117.8(2) . .
C6B O2B Eu1 139.89(19) . .
C2C N1C C6C 125.3(3) . .
C2C N1C H1C 117.4 . .
C6C N1C H1C 117.4 . .
N3C C2C N1C 115.4(3) . .
N3C C2C S3 124.1(2) . .
N1C C2C S3 120.5(2) . .
C2C N3C C4C 124.4(2) . .
C2C N3C H3C 117.8 . .
C4C N3C H3C 117.8 . .
O1C C4C N3C 117.2(3) . .
O1C C4C C5C 125.7(3) . .
N3C C4C C5C 117.1(3) . .
C6C C5C C4C 121.1(3) . .
C6C C5C H5C 119.4 . .
C4C C5C H5C 119.4 . .
O2C C6C C5C 125.4(3) . .
O2C C6C N1C 118.2(3) . .
C5C C6C N1C 116.5(2) . .
C6C O2C Eu1 137.6(2) . .

loop_
_geom_bond_atom_site_label_1
_geom_bond_atom_site_label_2
_geom_bond_distance
_geom_bond_site_symmetry_2
Eu1 O2A 2.330(2) 2_655
Eu1 O2A 2.330(2) .
Eu1 O2B 2.386(2) .
Eu1 O2B 2.386(2) 2_655
Eu1 O2C 2.408(2) 2_655
Eu1 O2C 2.408(2) .
Eu1 O1W 2.495(2) .
Eu1 O1W 2.495(2) 2_655
Eu2 O1A 2.326(2) 2_645
Eu2 O1A 2.326(2) 1_445
Eu2 O1B 2.347(2) 2
Eu2 O1B 2.347(2) .
Eu2 O3W 2.423(2) .
Eu2 O3W 2.423(2) 2
Eu2 O2W 2.424(3) 2
Eu2 O2W 2.424(3) .
O1W H11W 0.951(10) .
O1W H12W 0.946(10) .
O2W H21W 0.956(10) .
O2W H22W 0.958(10) .
O3W H31W 0.952(10) .
O3W H32W 0.960(10) .
S1 C2A 1.677(3) .
N1A C2A 1.352(4) .
N1A C6A 1.390(4) .
N1A H1A 0.8600 .
C2A N3A 1.348(3) .
N3A C4A 1.388(4) .
N3A H3A 0.8600 .
C4A O1A 1.253(3) .
C4A C5A 1.388(4) .
O1A Eu2 2.326(2) 1_665
C5A C6A 1.387(4) .
C5A H5A 0.9300 .
C6A O2A 1.259(3) .
S2 C2B 1.678(3) .
N1B C2B 1.350(4) .
N1B C6B 1.401(4) .
N1B H1B 0.8600 .
C2B N3B 1.347(4) .
N3B C4B 1.391(4) .
N3B H3B 0.8600 .
C4B O1B 1.262(3) .
C4B C5B 1.383(4) .
C5B C6B 1.388(4) .
C5B H5B 0.9300 .
C6B O2B 1.260(3) .
S3 C2C 1.676(3) .
N1C C2C 1.359(4) .
N1C C6C 1.389(4) .
N1C H1C 0.8600 .
C2C N3C 1.352(4) .
N3C C4C 1.391(4) .
N3C H3C 0.8600 .
C4C O1C 1.260(3) .
C4C C5C 1.393(4) .
C5C C6C 1.383(4) .
C5C H5C 0.9300 .
C6C O2C 1.267(3) .

loop_
_geom_hbond_atom_site_label_D
_geom_hbond_atom_site_label_H
_geom_hbond_atom_site_label_A
_geom_hbond_distance_DH
_geom_hbond_distance_HA
_geom_hbond_distance_DA
_geom_hbond_angle_DHA
_geom_hbond_site_symmetry_A
N1A H1A O2C 0.86 2.14 2.932(3) 154 1_555
N1B H1B O1W 0.86 2.36 3.132(4) 149 1_555
N1C H1C O2B 0.86 2.05 2.797(3) 145 1_555
N3A H3A S2 0.86 2.53 3.384(3) 176 1_655
N3B H3B S1 0.86 2.41 3.261(3) 169 1_455
N3C H3C O1C 0.86 2.06 2.901(3) 164 3_746
O1W H11W S3 0.95(3) 2.38(2) 3.282(2) 158(3) 1_565
O1W H12W O1C 0.95(2) 1.85(3) 2.743(3) 157(4) 3_756
O2W H21W S2 0.96(3) 2.31(3) 3.253(3) 170(3) 3_656
O2W H22W S2 0.96(3) 2.36(2) 3.315(3) 176(4) 1_545
O3W H31W O1C 0.96(4) 2.09(4) 2.962(4) 152(3) 1_455
O3W H32W S1 0.959(16) 2.31(2) 3.238(3) 163(4) 1_455

loop_
_geom_torsion_atom_site_label_1
_geom_torsion_atom_site_label_2
_geom_torsion_atom_site_label_3
_geom_torsion_atom_site_label_4
_geom_torsion
_geom_torsion_site_symmetry_1
_geom_torsion_site_symmetry_2
_geom_torsion_site_symmetry_3
_geom_torsion_site_symmetry_4
C6A N1A C2A N3A 0.3(4) . . . .
C6A N1A C2A S1 178.9(2) . . . .
N1A C2A N3A C4A -0.4(5) . . . .
S1 C2A N3A C4A -179.0(3) . . . .
C2A N3A C4A O1A -178.5(3) . . . .
C2A N3A C4A C5A 0.9(5) . . . .
N3A C4A O1A Eu2 148.6(4) . . . 1_665
C5A C4A O1A Eu2 -30.7(8) . . . 1_665
O1A C4A C5A C6A 178.0(3) . . . .
N3A C4A C5A C6A -1.2(5) . . . .
C4A C5A C6A O2A -178.5(3) . . . .
C4A C5A C6A N1A 1.2(5) . . . .
C2A N1A C6A O2A 179.0(3) . . . .
C2A N1A C6A C5A -0.7(5) . . . .
C5A C6A O2A Eu1 162.5(3) . . . .
N1A C6A O2A Eu1 -17.2(6) . . . .
O2A Eu1 O2A C6A 175.3(4) 2_655 . . .
O2B Eu1 O2A C6A 73.1(4) . . . .
O2B Eu1 O2A C6A -43.0(4) 2_655 . . .
O2C Eu1 O2A C6A -87.0(4) 2_655 . . .
O2C Eu1 O2A C6A 28.4(4) . . . .
O1W Eu1 O2A C6A 114.4(4) . . . .
O1W Eu1 O2A C6A -120.6(4) 2_655 . . .
C6B N1B C2B N3B 1.8(5) . . . .
C6B N1B C2B S2 -177.5(2) . . . .
N1B C2B N3B C4B -1.0(5) . . . .
S2 C2B N3B C4B 178.3(3) . . . .
C2B N3B C4B O1B -180.0(3) . . . .
C2B N3B C4B C5B -0.5(5) . . . .
C5B C4B O1B Eu2 -22.2(8) . . . .
N3B C4B O1B Eu2 157.2(4) . . . .
O1A Eu2 O1B C4B 26.4(6) 2_645 . . .
O1A Eu2 O1B C4B 131.1(6) 1_445 . . .
O1B Eu2 O1B C4B -99.6(6) 2 . . .
O3W Eu2 O1B C4B -179.6(6) . . . .
O3W Eu2 O1B C4B -22.8(6) 2 . . .
O2W Eu2 O1B C4B -107.5(6) 2 . . .
O2W Eu2 O1B C4B 75.8(6) . . . .
O1B C4B C5B C6B -179.4(4) . . . .
N3B C4B C5B C6B 1.2(5) . . . .
C4B C5B C6B O2B -179.7(3) . . . .
C4B C5B C6B N1B -0.4(5) . . . .
C2B N1B C6B O2B 178.2(3) . . . .
C2B N1B C6B C5B -1.1(5) . . . .
C5B C6B O2B Eu1 126.0(3) . . . .
N1B C6B O2B Eu1 -53.3(5) . . . .
O2A Eu1 O2B C6B -1.2(3) 2_655 . . .
O2A Eu1 O2B C6B 109.8(3) . . . .
O2B Eu1 O2B C6B -143.7(4) 2_655 . . .
O2C Eu1 O2B C6B -81.4(3) 2_655 . . .
O2C Eu1 O2B C6B 155.8(3) . . . .
O1W Eu1 O2B C6B 68.9(3) . . . .
O1W Eu1 O2B C6B -45.5(4) 2_655 . . .
C6C N1C C2C N3C -3.5(5) . . . .
C6C N1C C2C S3 175.1(2) . . . .
N1C C2C N3C C4C 1.1(5) . . . .
S3 C2C N3C C4C -177.4(3) . . . .
C2C N3C C4C O1C -177.6(3) . . . .
C2C N3C C4C C5C 2.2(5) . . . .
O1C C4C C5C C6C 176.4(3) . . . .
N3C C4C C5C C6C -3.3(5) . . . .
C4C C5C C6C O2C -178.5(3) . . . .
C4C C5C C6C N1C 1.2(5) . . . .
C2C N1C C6C O2C -177.9(3) . . . .
C2C N1C C6C C5C 2.4(5) . . . .
C5C C6C O2C Eu1 153.2(2) . . . .
N1C C6C O2C Eu1 -26.5(4) . . . .
O2A Eu1 O2C C6C 97.2(3) 2_655 . . .
O2A Eu1 O2C C6C -156.2(3) . . . .
O2B Eu1 O2C C6C 51.3(3) . . . .
O2B Eu1 O2C C6C -69.7(3) 2_655 . . .
O2C Eu1 O2C C6C -8.3(2) 2_655 . . .
O1W Eu1 O2C C6C 128.5(3) . . . .
O1W Eu1 O2C C6C -112.9(3) 2_655 . . .
